data_7719984
loop_
_publ_author_name
'Baryshnikova, Svetlana V.'
'Shisterova, Polina'
'Arsenyev, Maxim V.'
'Meshcheryakova, Irina N.'
'Kolevatov, Dmitry S.'
'Yakushev, Ilya'
'Aysin, Rinat R.'
'Kocherova, Tatyana N.'
'Piskunov, Alexandr Vladimirovich'

_publ_section_title
;
 Antimony(V) complexes with a tetradentate ONNO redox-active ligands.
 Optical, electrochemical and photothermal properties
;
_journal_name_full 'Dalton Transactions'
_journal_paper_doi 10.1039/D5DT02666K
_journal_year 2026
_chemical_formula_moiety 'C65.50 H77 N2 O2 Sb'
_chemical_formula_sum 'C65.5 H77 N2 O2 Sb'
_chemical_formula_weight 1046.04
_space_group_crystal_system monoclinic
_space_group_IT_number 14
_space_group_name_Hall '-P 2ybc'
_space_group_name_H-M_alt 'P 1 21/c 1'
_atom_sites_solution_hydrogens geom
_atom_sites_solution_primary empirical
_atom_sites_solution_secondary difmap
_audit_creation_method SHELXL-2019/3
_audit_update_record
;
2025-06-29 deposited with the CCDC.	2025-12-04 downloaded from the CCDC.
;
_cell_angle_alpha 90
_cell_angle_beta 94.676(9)
_cell_angle_gamma 90
_cell_formula_units_Z 4
_cell_length_a 10.3867(14)
_cell_length_b 28.242(2)
_cell_length_c 18.7780(10)
_cell_measurement_reflns_used 42773
_cell_measurement_temperature 100(2)
_cell_measurement_theta_max 30.538
_cell_measurement_theta_min 1.381
_cell_volume 5490.0(9)
_computing_cell_refinement 'XDS (Kabsch, 2010)'
_computing_data_collection 'Marccd (Doyle, 2011)'
_computing_data_reduction 'XDS (Kabsch, 2010)'
_computing_publication_material 'Bruker SHELXTL'
_computing_structure_refinement 'SHELXL-2019/2 (Sheldrick, 2019)'
_computing_structure_solution 'SHELXT-2014/5 (Sheldrick, 2014)'
_diffrn_ambient_temperature 100(2)
_diffrn_measured_fraction_theta_full 1.000
_diffrn_measured_fraction_theta_max 0.998
_diffrn_measurement_device_type 'Rayonix SX165 CCD'
_diffrn_measurement_method \f
_diffrn_radiation_type synchrotron
_diffrn_radiation_wavelength 0.75172
_diffrn_reflns_av_R_equivalents 0.1193
_diffrn_reflns_av_unetI/netI 0.0556
_diffrn_reflns_Laue_measured_fraction_full 1.000
_diffrn_reflns_Laue_measured_fraction_max 0.998
_diffrn_reflns_limit_h_max 14
_diffrn_reflns_limit_h_min -14
_diffrn_reflns_limit_k_max 38
_diffrn_reflns_limit_k_min -38
_diffrn_reflns_limit_l_max 25
_diffrn_reflns_limit_l_min -25
_diffrn_reflns_number 105549
_diffrn_reflns_point_group_measured_fraction_full 1.000
_diffrn_reflns_point_group_measured_fraction_max 0.998
_diffrn_reflns_theta_full 26.810
_diffrn_reflns_theta_max 30.538
_diffrn_reflns_theta_min 1.381
_exptl_absorpt_coefficient_mu 0.631
_exptl_absorpt_correction_T_max 1.000
_exptl_absorpt_correction_T_min 0.001
_exptl_absorpt_correction_type empirical
_exptl_absorpt_process_details 'XDS (Kabsch, 2010)'
_exptl_crystal_colour red
_exptl_crystal_density_diffrn 1.266
_exptl_crystal_density_meas ?
_exptl_crystal_description plate
_exptl_crystal_F_000 2204
_exptl_crystal_size_max 0.290
_exptl_crystal_size_mid 0.140
_exptl_crystal_size_min 0.060
_refine_diff_density_max 0.533
_refine_diff_density_min -0.685
_refine_diff_density_rms 0.074
_refine_ls_extinction_coef 0.00252(17)
_refine_ls_extinction_expression Fc^*^=kFc[1+0.001xFc^2^\l^3^/sin(2\q)]^-1/4^
_refine_ls_extinction_method 'SHELXL-2019/2 (Sheldrick 2019)'
_refine_ls_goodness_of_fit_ref 1.036
_refine_ls_hydrogen_treatment constr
_refine_ls_matrix_type full
_refine_ls_number_parameters 683
_refine_ls_number_reflns 14164
_refine_ls_number_restraints 0
_refine_ls_restrained_S_all 1.036
_refine_ls_R_factor_all 0.0413
_refine_ls_R_factor_gt 0.0345
_refine_ls_shift/su_max 0.002
_refine_ls_shift/su_mean 0.000
_refine_ls_structure_factor_coef Fsqd
_refine_ls_weighting_details 'w=1/[\s^2^(Fo^2^)+(0.0461P)^2^] where P=(Fo^2^+2Fc^2^)/3'
_refine_ls_weighting_scheme calc
_refine_ls_wR_factor_gt 0.0911
_refine_ls_wR_factor_ref 0.0926
_reflns_Friedel_coverage 0.000
_reflns_number_gt 11747
_reflns_number_total 14164
_reflns_threshold_expression 'I > 2\s(I)'
_cod_data_source_file d5dt02666k2.cif
_cod_data_source_block barysh31
_cod_depositor_comments
;
The following automatic conversions were performed:

data item '_exptl_crystal_density_meas' value 'not measured' was
changed to '?' -- the value is perceived as not measured.

Automatic conversion script
Id: cif_fix_values 8170 2020-07-09 18:12:32Z antanas 
;
_cod_original_sg_symbol_H-M 'P 21/c'
_cod_original_formula_sum 'C65.50 H77 N2 O2 Sb'
_cod_database_code 7719984
_shelx_shelxl_version_number 2019/3
_shelx_space_group_comment
;
The symmetry employed for this shelxl refinement is uniquely defined
by the following loop, which should always be used as a source of
symmetry information in preference to the above space-group names.
They are only intended as comments.
;
_shelx_estimated_absorpt_t_min 0.838
_shelx_estimated_absorpt_t_max 0.963

loop_
_space_group_symop_operation_xyz
'x, y, z'
'-x, y+1/2, -z+1/2'
'-x, -y, -z'
'x, -y-1/2, z-1/2'

loop_
_atom_site_label
_atom_site_type_symbol
_atom_site_fract_x
_atom_site_fract_y
_atom_site_fract_z
_atom_site_U_iso_or_equiv
_atom_site_adp_type
_atom_site_occupancy
_atom_site_site_symmetry_order
_atom_site_calc_flag
_atom_site_refinement_flags_posn
_atom_site_refinement_flags_adp
_atom_site_refinement_flags_occupancy
_atom_site_disorder_assembly
_atom_site_disorder_group
Sb1 Sb 0.37411(2) 0.31847(2) 0.66673(2) 0.01761(5) Uani 1 1 d . . . . .
O1 O 0.25775(12) 0.26928(4) 0.60512(6) 0.0200(2) Uani 1 1 d . . . . .
O2 O 0.49668(12) 0.35002(4) 0.74937(6) 0.0194(2) Uani 1 1 d . . . . .
N1 N 0.27179(15) 0.35413(6) 0.55085(8) 0.0209(3) Uani 1 1 d . . . . .
N2 N 0.44320(15) 0.40072(6) 0.63382(8) 0.0213(3) Uani 1 1 d . . . . .
C1 C 0.18770(17) 0.27789(6) 0.54446(9) 0.0195(3) Uani 1 1 d . . . . .
C2 C 0.11422(17) 0.24149(6) 0.50796(9) 0.0196(3) Uani 1 1 d . . . . .
C3 C 0.04255(17) 0.25378(7) 0.44508(9) 0.0212(3) Uani 1 1 d . . . . .
H3 H -0.007060 0.229644 0.420628 0.025 Uiso 1 1 calc R U . . .
C4 C 0.03805(18) 0.29945(7) 0.41492(9) 0.0209(3) Uani 1 1 d . . . . .
C5 C 0.11071(18) 0.33413(7) 0.45023(9) 0.0214(3) Uani 1 1 d . . . . .
H5 H 0.109913 0.365415 0.431594 0.026 Uiso 1 1 calc R U . . .
C6 C 0.18620(18) 0.32358(6) 0.51376(9) 0.0198(3) Uani 1 1 d . . . . .
C7 C 0.12091(19) 0.19047(7) 0.53556(10) 0.0236(4) Uani 1 1 d . . . . .
C8 C 0.0775(2) 0.18807(8) 0.61185(11) 0.0308(4) Uani 1 1 d . . . . .
H8A H 0.135188 0.207510 0.643738 0.046 Uiso 1 1 calc R U . . .
H8B H 0.080753 0.155163 0.628470 0.046 Uiso 1 1 calc R U . . .
H8C H -0.011072 0.200001 0.611962 0.046 Uiso 1 1 calc R U . . .
C9 C 0.2601(2) 0.17204(7) 0.53484(12) 0.0316(4) Uani 1 1 d . . . . .
H9A H 0.285197 0.171781 0.485647 0.047 Uiso 1 1 calc R U . . .
H9B H 0.265211 0.139825 0.554257 0.047 Uiso 1 1 calc R U . . .
H9C H 0.318624 0.192767 0.564143 0.047 Uiso 1 1 calc R U . . .
C10 C 0.0322(2) 0.15771(7) 0.48862(12) 0.0335(5) Uani 1 1 d . . . . .
H10A H -0.056721 0.169477 0.487062 0.050 Uiso 1 1 calc R U . . .
H10B H 0.036030 0.125649 0.508665 0.050 Uiso 1 1 calc R U . . .
H10C H 0.060647 0.157043 0.440136 0.050 Uiso 1 1 calc R U . . .
C11 C -0.04312(19) 0.30865(7) 0.34424(10) 0.0236(4) Uani 1 1 d . . . . .
C12 C -0.0066(3) 0.35510(9) 0.31029(12) 0.0410(6) Uani 1 1 d . . . . .
H12A H -0.029211 0.381534 0.340699 0.061 Uiso 1 1 calc R U . . .
H12B H -0.053599 0.358201 0.263109 0.061 Uiso 1 1 calc R U . . .
H12C H 0.086536 0.355510 0.305183 0.061 Uiso 1 1 calc R U . . .
C13 C -0.0206(3) 0.26931(9) 0.29041(11) 0.0393(5) Uani 1 1 d . . . . .
H13A H -0.066640 0.276992 0.244224 0.059 Uiso 1 1 calc R U . . .
H13B H -0.052756 0.239204 0.307894 0.059 Uiso 1 1 calc R U . . .
H13C H 0.072073 0.266586 0.284689 0.059 Uiso 1 1 calc R U . . .
C14 C -0.1862(2) 0.30892(11) 0.35759(12) 0.0416(6) Uani 1 1 d . . . . .
H14A H -0.203491 0.335256 0.389435 0.062 Uiso 1 1 calc R U . . .
H14B H -0.208552 0.278964 0.379856 0.062 Uiso 1 1 calc R U . . .
H14C H -0.238344 0.312723 0.312064 0.062 Uiso 1 1 calc R U . . .
C15 C 0.2954(2) 0.39719(7) 0.53335(10) 0.0254(4) Uani 1 1 d . . . . .
H15 H 0.251096 0.411823 0.492908 0.030 Uiso 1 1 calc R U . . .
C16 C 0.39255(19) 0.42211(7) 0.57814(10) 0.0253(4) Uani 1 1 d . . . . .
H16 H 0.418126 0.453325 0.566782 0.030 Uiso 1 1 calc R U . . .
C17 C 0.53648(18) 0.41919(7) 0.68278(9) 0.0216(3) Uani 1 1 d . . . . .
C18 C 0.60423(19) 0.46142(7) 0.67447(10) 0.0242(4) Uani 1 1 d . . . . .
H18 H 0.591357 0.478730 0.631092 0.029 Uiso 1 1 calc R U . . .
C19 C 0.68921(19) 0.47798(7) 0.72868(10) 0.0240(4) Uani 1 1 d . . . . .
C20 C 0.70178(17) 0.45145(6) 0.79267(9) 0.0212(3) Uani 1 1 d . . . . .
H20 H 0.756489 0.463715 0.831324 0.025 Uiso 1 1 calc R U . . .
C21 C 0.64011(17) 0.40889(6) 0.80303(9) 0.0198(3) Uani 1 1 d . . . . .
C22 C 0.55678(17) 0.39109(6) 0.74497(9) 0.0199(3) Uani 1 1 d . . . . .
C23 C 0.7637(2) 0.52441(7) 0.72284(11) 0.0287(4) Uani 1 1 d . . . . .
C24 C 0.9081(2) 0.51591(8) 0.74096(12) 0.0339(5) Uani 1 1 d . . . . .
H24A H 0.922301 0.503751 0.789852 0.051 Uiso 1 1 calc R U . . .
H24B H 0.955082 0.545768 0.737080 0.051 Uiso 1 1 calc R U . . .
H24C H 0.939454 0.492749 0.707560 0.051 Uiso 1 1 calc R U . . .
C25 C 0.7138(3) 0.56057(8) 0.77483(14) 0.0407(5) Uani 1 1 d . . . . .
H25A H 0.622344 0.567040 0.761528 0.061 Uiso 1 1 calc R U . . .
H25B H 0.763416 0.589989 0.772723 0.061 Uiso 1 1 calc R U . . .
H25C H 0.723869 0.547802 0.823494 0.061 Uiso 1 1 calc R U . . .
C26 C 0.7457(3) 0.54491(9) 0.64714(13) 0.0455(6) Uani 1 1 d . . . . .
H26A H 0.774054 0.521641 0.612993 0.068 Uiso 1 1 calc R U . . .
H26B H 0.797255 0.573836 0.644653 0.068 Uiso 1 1 calc R U . . .
H26C H 0.654300 0.552351 0.635365 0.068 Uiso 1 1 calc R U . . .
C27 C 0.65514(18) 0.38185(7) 0.87418(9) 0.0213(3) Uani 1 1 d . . . . .
C28 C 0.7139(2) 0.33256(7) 0.86341(10) 0.0248(4) Uani 1 1 d . . . . .
H28A H 0.655275 0.313984 0.830796 0.037 Uiso 1 1 calc R U . . .
H28B H 0.726549 0.316307 0.909554 0.037 Uiso 1 1 calc R U . . .
H28C H 0.797289 0.336034 0.843016 0.037 Uiso 1 1 calc R U . . .
C29 C 0.52282(19) 0.37605(8) 0.90392(10) 0.0278(4) Uani 1 1 d . . . . .
H29A H 0.462731 0.361025 0.867810 0.042 Uiso 1 1 calc R U . . .
H29B H 0.489480 0.407224 0.916110 0.042 Uiso 1 1 calc R U . . .
H29C H 0.531717 0.356197 0.946842 0.042 Uiso 1 1 calc R U . . .
C30 C 0.74270(19) 0.40829(7) 0.93024(10) 0.0248(4) Uani 1 1 d . . . . .
H30A H 0.750495 0.390029 0.974757 0.037 Uiso 1 1 calc R U . . .
H30B H 0.705349 0.439399 0.939101 0.037 Uiso 1 1 calc R U . . .
H30C H 0.828391 0.412410 0.912802 0.037 Uiso 1 1 calc R U . . .
C31 C 0.21306(17) 0.35407(6) 0.70557(9) 0.0204(3) Uani 1 1 d . . . . .
C32 C 0.09374(19) 0.33211(7) 0.69939(10) 0.0258(4) Uani 1 1 d . . . . .
H32 H 0.081906 0.303676 0.672627 0.031 Uiso 1 1 calc R U . . .
C33 C -0.0090(2) 0.35165(8) 0.73239(11) 0.0292(4) Uani 1 1 d . . . . .
H33 H -0.091135 0.336656 0.727614 0.035 Uiso 1 1 calc R U . . .
C34 C 0.0075(2) 0.39253(8) 0.77186(11) 0.0307(4) Uani 1 1 d . . . . .
H34 H -0.062855 0.405565 0.794608 0.037 Uiso 1 1 calc R U . . .
C35 C 0.1268(2) 0.41464(8) 0.77837(12) 0.0332(4) Uani 1 1 d . . . . .
H35 H 0.138448 0.442915 0.805528 0.040 Uiso 1 1 calc R U . . .
C36 C 0.22941(19) 0.39545(7) 0.74519(11) 0.0279(4) Uani 1 1 d . . . . .
H36 H 0.311194 0.410700 0.749611 0.034 Uiso 1 1 calc R U . . .
C37 C 0.53340(18) 0.30116(7) 0.60708(9) 0.0202(3) Uani 1 1 d . . . . .
C38 C 0.65562(19) 0.29760(7) 0.64298(10) 0.0247(4) Uani 1 1 d . . . . .
H38 H 0.668119 0.305687 0.692163 0.030 Uiso 1 1 calc R U . . .
C39 C 0.75914(19) 0.28222(8) 0.60688(10) 0.0284(4) Uani 1 1 d . . . . .
H39 H 0.842405 0.279635 0.631546 0.034 Uiso 1 1 calc R U . . .
C40 C 0.7418(2) 0.27059(8) 0.53497(11) 0.0303(4) Uani 1 1 d . . . . .
H40 H 0.813064 0.260439 0.510177 0.036 Uiso 1 1 calc R U . . .
C41 C 0.6197(2) 0.27392(8) 0.49958(10) 0.0307(4) Uani 1 1 d . . . . .
H41 H 0.607198 0.265827 0.450402 0.037 Uiso 1 1 calc R U . . .
C42 C 0.51594(19) 0.28894(8) 0.53542(10) 0.0264(4) Uani 1 1 d . . . . .
H42 H 0.432442 0.290891 0.510864 0.032 Uiso 1 1 calc R U . . .
C43 C 0.38541(17) 0.26094(6) 0.74113(9) 0.0208(3) Uani 1 1 d . . . . .
C44 C 0.4381(2) 0.21762(7) 0.72413(10) 0.0260(4) Uani 1 1 d . . . . .
H44 H 0.469443 0.213272 0.678447 0.031 Uiso 1 1 calc R U . . .
C45 C 0.4457(2) 0.18044(7) 0.77299(12) 0.0326(4) Uani 1 1 d . . . . .
H45 H 0.482868 0.151088 0.760827 0.039 Uiso 1 1 calc R U . . .
C46 C 0.3990(2) 0.18641(8) 0.83929(12) 0.0331(5) Uani 1 1 d . . . . .
H46 H 0.403617 0.161105 0.872735 0.040 Uiso 1 1 calc R U . . .
C47 C 0.3455(2) 0.22922(8) 0.85682(10) 0.0298(4) Uani 1 1 d . . . . .
H47 H 0.312918 0.233175 0.902277 0.036 Uiso 1 1 calc R U . . .
C48 C 0.33900(18) 0.26655(7) 0.80841(9) 0.0243(4) Uani 1 1 d . . . . .
H48 H 0.302896 0.295970 0.821103 0.029 Uiso 1 1 calc R U . . .
C1S C 0.9093(6) 0.5164(2) 1.0065(4) 0.0378(12) Uani 0.5 1 d . . P A -1
C2S C 0.9595(10) 0.4838(3) 1.0559(4) 0.0428(19) Uani 0.5 1 d . . P A -1
H2S H 0.911586 0.474453 1.094514 0.051 Uiso 0.5 1 calc R U P A -1
C3S C 1.0812(8) 0.4649(3) 1.0485(5) 0.052(2) Uani 0.5 1 d . . P A -1
H3S H 1.117705 0.443224 1.083240 0.063 Uiso 0.5 1 calc R U P A -1
C4S C 1.1502(8) 0.4773(3) 0.9906(5) 0.0497(18) Uani 0.5 1 d . . P A -1
H4S H 1.232516 0.463566 0.985647 0.060 Uiso 0.5 1 calc R U P A -1
C5S C 1.1004(8) 0.5086(3) 0.9417(6) 0.0468(18) Uani 0.5 1 d . . P A -1
H5S H 1.147636 0.517274 0.902491 0.056 Uiso 0.5 1 calc R U P A -1
C6S C 0.9804(8) 0.5281(2) 0.9490(4) 0.0331(14) Uani 0.5 1 d . . P A -1
H6S H 0.945423 0.549931 0.914132 0.040 Uiso 0.5 1 calc R U P A -1
C7S C 0.7778(6) 0.5374(2) 1.0152(3) 0.0470(12) Uani 0.5 1 d . . P A -1
H7SA H 0.787855 0.567465 1.041164 0.070 Uiso 0.5 1 calc R U P A -1
H7SB H 0.727303 0.515388 1.042185 0.070 Uiso 0.5 1 calc R U P A -1
H7SC H 0.732826 0.542985 0.968063 0.070 Uiso 0.5 1 calc R U P A -1
C8S C 0.3506(2) 0.59890(9) 0.86137(12) 0.0392(5) Uani 1 1 d . . . . .
C9S C 0.2917(3) 0.57324(11) 0.80440(16) 0.0534(7) Uani 1 1 d . . . . .
H9S H 0.229617 0.588452 0.772178 0.064 Uiso 1 1 calc R U . . .
C10S C 0.3209(3) 0.52651(11) 0.79355(14) 0.0494(6) Uani 1 1 d . . . . .
H10S H 0.278767 0.509932 0.754253 0.059 Uiso 1 1 calc R U . . .
C11S C 0.4102(3) 0.50359(11) 0.83884(14) 0.0484(6) Uani 1 1 d . . . . .
H11S H 0.430309 0.471231 0.831545 0.058 Uiso 1 1 calc R U . . .
C12S C 0.4695(3) 0.52825(12) 0.89464(16) 0.0600(8) Uani 1 1 d . . . . .
H12S H 0.530955 0.512757 0.926874 0.072 Uiso 1 1 calc R U . . .
C13S C 0.4415(3) 0.57558(11) 0.90505(14) 0.0499(7) Uani 1 1 d . . . . .
H13S H 0.486394 0.592218 0.943403 0.060 Uiso 1 1 calc R U . . .
C14S C 0.3154(3) 0.64954(11) 0.87406(16) 0.0549(7) Uani 1 1 d . . . . .
H14D H 0.231638 0.650833 0.894515 0.082 Uiso 1 1 calc R U . . .
H14E H 0.310057 0.666806 0.828646 0.082 Uiso 1 1 calc R U . . .
H14F H 0.381546 0.664076 0.907322 0.082 Uiso 1 1 calc R U . . .
C15S C 0.8334(3) 0.42531(10) 0.51093(13) 0.0444(6) Uani 1 1 d . . . . .
C16S C 0.8718(3) 0.45422(12) 0.45720(14) 0.0520(7) Uani 1 1 d . . . . .
H16S H 0.957221 0.466487 0.460598 0.062 Uiso 1 1 calc R U . . .
C17S C 0.7891(3) 0.46555(12) 0.39911(15) 0.0553(7) Uani 1 1 d . . . . .
H17S H 0.817292 0.485753 0.363037 0.066 Uiso 1 1 calc R U . . .
C18S C 0.6642(3) 0.44761(11) 0.39278(14) 0.0483(6) Uani 1 1 d . . . . .
H18S H 0.606609 0.455152 0.352460 0.058 Uiso 1 1 calc R U . . .
C19S C 0.6254(3) 0.41868(10) 0.44609(14) 0.0471(6) Uani 1 1 d . . . . .
H19S H 0.540151 0.406192 0.442390 0.056 Uiso 1 1 calc R U . . .
C20S C 0.7090(3) 0.40756(10) 0.50506(14) 0.0463(6) Uani 1 1 d . . . . .
H20S H 0.680688 0.387689 0.541513 0.056 Uiso 1 1 calc R U . . .
C21S C 0.9244(3) 0.41195(15) 0.57404(15) 0.0669(9) Uani 1 1 d . . . . .
H21A H 0.880781 0.415811 0.618040 0.100 Uiso 1 1 calc R U . . .
H21B H 1.000677 0.432447 0.575821 0.100 Uiso 1 1 calc R U . . .
H21C H 0.950932 0.378866 0.569434 0.100 Uiso 1 1 calc R U . . .

loop_
_atom_site_aniso_label
_atom_site_aniso_U_11
_atom_site_aniso_U_22
_atom_site_aniso_U_33
_atom_site_aniso_U_23
_atom_site_aniso_U_13
_atom_site_aniso_U_12
Sb1 0.01687(7) 0.01836(7) 0.01756(7) 0.00003(4) 0.00122(4) -0.00067(4)
O1 0.0208(6) 0.0193(6) 0.0193(5) -0.0001(4) -0.0016(5) -0.0013(5)
O2 0.0199(6) 0.0189(6) 0.0191(5) 0.0008(4) 0.0002(5) -0.0034(5)
N1 0.0210(7) 0.0213(7) 0.0206(6) -0.0007(5) 0.0020(6) -0.0029(6)
N2 0.0206(7) 0.0218(7) 0.0213(7) 0.0000(5) 0.0001(6) -0.0014(6)
C1 0.0179(8) 0.0226(8) 0.0184(7) -0.0011(6) 0.0035(6) 0.0003(6)
C2 0.0183(8) 0.0201(8) 0.0205(7) -0.0012(6) 0.0029(6) -0.0025(6)
C3 0.0187(8) 0.0241(9) 0.0210(7) -0.0023(6) 0.0020(6) -0.0018(7)
C4 0.0187(8) 0.0260(9) 0.0181(7) -0.0004(6) 0.0019(6) -0.0007(7)
C5 0.0222(9) 0.0212(8) 0.0206(8) 0.0019(6) 0.0007(7) -0.0008(7)
C6 0.0190(8) 0.0206(8) 0.0197(8) -0.0012(6) 0.0013(6) -0.0005(6)
C7 0.0251(9) 0.0205(9) 0.0246(8) 0.0002(6) -0.0016(7) -0.0019(7)
C8 0.0342(11) 0.0283(10) 0.0295(10) 0.0040(7) 0.0014(8) -0.0042(8)
C9 0.0304(11) 0.0232(9) 0.0408(11) -0.0035(8) 0.0001(9) 0.0046(8)
C10 0.0397(12) 0.0222(10) 0.0366(10) 0.0010(8) -0.0095(9) -0.0066(8)
C11 0.0240(9) 0.0248(9) 0.0213(8) 0.0003(6) -0.0019(7) -0.0031(7)
C12 0.0519(15) 0.0383(12) 0.0301(10) 0.0101(9) -0.0132(10) -0.0137(11)
C13 0.0510(14) 0.0390(12) 0.0270(10) -0.0046(9) -0.0032(9) 0.0027(10)
C14 0.0280(11) 0.0664(17) 0.0298(10) 0.0064(10) -0.0023(9) 0.0022(11)
C15 0.0289(10) 0.0241(9) 0.0225(8) 0.0039(7) -0.0027(7) -0.0030(7)
C16 0.0279(9) 0.0204(8) 0.0266(8) 0.0045(7) -0.0035(7) -0.0040(7)
C17 0.0209(8) 0.0226(8) 0.0213(8) 0.0004(6) 0.0008(7) -0.0007(7)
C18 0.0253(9) 0.0227(9) 0.0243(8) 0.0040(7) 0.0003(7) -0.0018(7)
C19 0.0235(9) 0.0217(9) 0.0263(8) 0.0008(7) -0.0003(7) -0.0026(7)
C20 0.0202(8) 0.0191(8) 0.0238(8) -0.0011(6) -0.0019(6) -0.0002(6)
C21 0.0179(8) 0.0203(8) 0.0213(7) -0.0010(6) 0.0017(6) 0.0013(6)
C22 0.0177(8) 0.0210(8) 0.0212(7) -0.0007(6) 0.0023(6) 0.0004(6)
C23 0.0292(10) 0.0232(9) 0.0319(9) 0.0050(7) -0.0076(8) -0.0070(7)
C24 0.0306(11) 0.0317(11) 0.0383(10) 0.0057(8) -0.0038(9) -0.0087(9)
C25 0.0402(13) 0.0248(10) 0.0559(14) -0.0004(10) -0.0033(11) -0.0039(9)
C26 0.0505(14) 0.0391(13) 0.0436(12) 0.0192(10) -0.0155(11) -0.0234(11)
C27 0.0203(8) 0.0231(9) 0.0203(7) 0.0011(6) 0.0008(6) -0.0001(7)
C28 0.0281(10) 0.0222(9) 0.0233(8) 0.0031(7) -0.0032(7) 0.0015(7)
C29 0.0259(10) 0.0362(11) 0.0214(8) -0.0001(7) 0.0027(7) -0.0038(8)
C30 0.0246(9) 0.0272(9) 0.0219(8) -0.0004(7) -0.0023(7) -0.0019(7)
C31 0.0189(8) 0.0215(8) 0.0210(7) -0.0002(6) 0.0036(6) 0.0025(6)
C32 0.0226(9) 0.0266(9) 0.0285(9) -0.0030(7) 0.0039(7) -0.0009(7)
C33 0.0196(9) 0.0327(10) 0.0361(10) -0.0017(8) 0.0065(8) -0.0017(8)
C34 0.0238(10) 0.0314(10) 0.0381(10) -0.0029(8) 0.0092(8) 0.0043(8)
C35 0.0287(10) 0.0284(10) 0.0433(11) -0.0118(9) 0.0086(9) 0.0011(8)
C36 0.0213(9) 0.0255(9) 0.0372(10) -0.0071(8) 0.0033(8) -0.0021(7)
C37 0.0191(8) 0.0211(8) 0.0208(7) -0.0010(6) 0.0042(6) -0.0006(6)
C38 0.0216(9) 0.0293(10) 0.0232(8) -0.0018(7) 0.0016(7) -0.0003(7)
C39 0.0194(9) 0.0366(11) 0.0288(9) -0.0030(8) -0.0010(7) 0.0034(8)
C40 0.0236(10) 0.0388(11) 0.0297(9) -0.0019(8) 0.0086(8) 0.0039(8)
C41 0.0277(10) 0.0427(12) 0.0221(8) -0.0041(8) 0.0049(7) 0.0025(9)
C42 0.0204(9) 0.0337(10) 0.0251(8) -0.0005(7) 0.0021(7) 0.0009(7)
C43 0.0197(8) 0.0215(8) 0.0209(7) 0.0029(6) -0.0001(6) -0.0025(6)
C44 0.0274(10) 0.0232(9) 0.0274(9) 0.0000(7) 0.0018(7) 0.0007(7)
C45 0.0368(12) 0.0211(9) 0.0395(11) 0.0037(8) -0.0004(9) 0.0008(8)
C46 0.0315(11) 0.0319(11) 0.0353(11) 0.0140(8) -0.0012(9) -0.0043(8)
C47 0.0257(10) 0.0383(11) 0.0254(9) 0.0090(8) 0.0024(7) -0.0014(8)
C48 0.0210(9) 0.0289(9) 0.0229(8) 0.0009(7) 0.0007(7) 0.0005(7)
C1S 0.038(3) 0.036(3) 0.039(3) -0.007(2) 0.002(3) -0.008(3)
C2S 0.050(6) 0.040(5) 0.037(3) -0.001(3) -0.005(6) -0.007(5)
C3S 0.063(5) 0.034(3) 0.055(4) -0.003(3) -0.027(5) -0.001(4)
C4S 0.044(4) 0.040(3) 0.064(4) -0.020(3) -0.004(4) 0.000(4)
C5S 0.046(4) 0.045(4) 0.049(3) -0.015(3) 0.002(4) -0.008(4)
C6S 0.039(5) 0.030(4) 0.031(2) -0.002(3) 0.001(5) -0.006(4)
C7S 0.042(3) 0.051(3) 0.049(3) -0.007(2) 0.009(3) -0.001(3)
C8S 0.0401(13) 0.0417(13) 0.0365(11) 0.0052(9) 0.0074(10) -0.0021(10)
C9S 0.0522(16) 0.0512(16) 0.0537(15) 0.0162(13) -0.0152(13) -0.0050(13)
C10S 0.0579(17) 0.0488(15) 0.0404(12) 0.0013(11) -0.0029(12) -0.0110(13)
C11S 0.0484(15) 0.0495(15) 0.0480(13) -0.0050(11) 0.0076(12) 0.0120(12)
C12S 0.0543(17) 0.066(2) 0.0564(16) -0.0150(14) -0.0134(14) 0.0280(15)
C13S 0.0470(15) 0.0612(18) 0.0407(13) -0.0152(12) -0.0011(11) 0.0124(13)
C14S 0.0658(19) 0.0418(15) 0.0595(16) 0.0070(12) 0.0202(15) 0.0034(13)
C15S 0.0492(15) 0.0463(14) 0.0375(12) -0.0025(10) 0.0019(11) 0.0051(12)
C16S 0.0475(15) 0.0638(18) 0.0441(13) 0.0015(13) 0.0012(11) -0.0104(13)
C17S 0.0544(17) 0.067(2) 0.0449(14) 0.0096(13) 0.0059(13) -0.0071(15)
C18S 0.0440(14) 0.0602(18) 0.0401(12) -0.0015(12) -0.0008(11) 0.0057(12)
C19S 0.0430(14) 0.0485(15) 0.0501(14) -0.0054(12) 0.0062(12) -0.0021(12)
C20S 0.0552(16) 0.0405(13) 0.0446(13) 0.0001(11) 0.0126(12) 0.0025(12)
C21S 0.070(2) 0.086(3) 0.0433(15) 0.0051(15) -0.0060(14) 0.0207(19)

loop_
_atom_type_symbol
_atom_type_description
_atom_type_scat_dispersion_real
_atom_type_scat_dispersion_imag
_atom_type_scat_source
C C 0.0027 0.0018 'International Tables Vol C Tables 4.2.6.8 and 6.1.1.4'
H H 0.0000 0.0000 'International Tables Vol C Tables 4.2.6.8 and 6.1.1.4'
N N 0.0071 0.0037 'International Tables Vol C Tables 4.2.6.8 and 6.1.1.4'
O O 0.0124 0.0068 'International Tables Vol C Tables 4.2.6.8 and 6.1.1.4'
Sb Sb -0.4628 1.7160 'International Tables Vol C Tables 4.2.6.8 and 6.1.1.4'

loop_
_geom_angle_atom_site_label_1
_geom_angle_atom_site_label_2
_geom_angle_atom_site_label_3
_geom_angle
_geom_angle_site_symmetry_1
_geom_angle_site_symmetry_3
_geom_angle_publ_flag
O2 Sb1 O1 162.77(5) . . ?
O2 Sb1 C37 92.04(6) . . ?
O1 Sb1 C37 89.73(6) . . ?
O2 Sb1 C31 89.57(6) . . ?
O1 Sb1 C31 93.87(6) . . ?
C37 Sb1 C31 162.52(7) . . ?
O2 Sb1 C43 81.01(6) . . ?
O1 Sb1 C43 81.80(6) . . ?
C37 Sb1 C43 99.53(7) . . ?
C31 Sb1 C43 97.91(7) . . ?
O2 Sb1 N2 68.09(5) . . ?
O1 Sb1 N2 129.05(5) . . ?
C37 Sb1 N2 80.43(6) . . ?
C31 Sb1 N2 84.05(6) . . ?
C43 Sb1 N2 149.04(6) . . ?
O2 Sb1 N1 129.93(5) . . ?
O1 Sb1 N1 67.29(5) . . ?
C37 Sb1 N1 85.95(6) . . ?
C31 Sb1 N1 79.72(6) . . ?
C43 Sb1 N1 148.64(6) . . ?
N2 Sb1 N1 62.25(5) . . ?
C1 O1 Sb1 126.72(11) . . ?
C22 O2 Sb1 125.49(11) . . ?
C15 N1 C6 125.97(16) . . ?
C15 N1 Sb1 121.03(12) . . ?
C6 N1 Sb1 112.89(11) . . ?
C16 N2 C17 125.66(17) . . ?
C16 N2 Sb1 121.83(13) . . ?
C17 N2 Sb1 112.49(11) . . ?
O1 C1 C6 120.40(16) . . ?
O1 C1 C2 121.18(16) . . ?
C6 C1 C2 118.40(16) . . ?
C3 C2 C1 117.31(16) . . ?
C3 C2 C7 122.00(16) . . ?
C1 C2 C7 120.61(15) . . ?
C2 C3 C4 124.71(17) . . ?
C2 C3 H3 117.6 . . ?
C4 C3 H3 117.6 . . ?
C5 C4 C3 117.40(16) . . ?
C5 C4 C11 122.54(17) . . ?
C3 C4 C11 120.04(16) . . ?
C4 C5 C6 120.34(17) . . ?
C4 C5 H5 119.8 . . ?
C6 C5 H5 119.8 . . ?
N1 C6 C5 125.86(17) . . ?
N1 C6 C1 112.23(15) . . ?
C5 C6 C1 121.80(17) . . ?
C2 C7 C10 111.40(16) . . ?
C2 C7 C9 109.41(16) . . ?
C10 C7 C9 108.18(17) . . ?
C2 C7 C8 110.38(16) . . ?
C10 C7 C8 107.51(17) . . ?
C9 C7 C8 109.91(17) . . ?
C7 C8 H8A 109.5 . . ?
C7 C8 H8B 109.5 . . ?
H8A C8 H8B 109.5 . . ?
C7 C8 H8C 109.5 . . ?
H8A C8 H8C 109.5 . . ?
H8B C8 H8C 109.5 . . ?
C7 C9 H9A 109.5 . . ?
C7 C9 H9B 109.5 . . ?
H9A C9 H9B 109.5 . . ?
C7 C9 H9C 109.5 . . ?
H9A C9 H9C 109.5 . . ?
H9B C9 H9C 109.5 . . ?
C7 C10 H10A 109.5 . . ?
C7 C10 H10B 109.5 . . ?
H10A C10 H10B 109.5 . . ?
C7 C10 H10C 109.5 . . ?
H10A C10 H10C 109.5 . . ?
H10B C10 H10C 109.5 . . ?
C12 C11 C14 110.1(2) . . ?
C12 C11 C13 106.99(18) . . ?
C14 C11 C13 108.36(19) . . ?
C12 C11 C4 111.73(16) . . ?
C14 C11 C4 109.39(16) . . ?
C13 C11 C4 110.17(17) . . ?
C11 C12 H12A 109.5 . . ?
C11 C12 H12B 109.5 . . ?
H12A C12 H12B 109.5 . . ?
C11 C12 H12C 109.5 . . ?
H12A C12 H12C 109.5 . . ?
H12B C12 H12C 109.5 . . ?
C11 C13 H13A 109.5 . . ?
C11 C13 H13B 109.5 . . ?
H13A C13 H13B 109.5 . . ?
C11 C13 H13C 109.5 . . ?
H13A C13 H13C 109.5 . . ?
H13B C13 H13C 109.5 . . ?
C11 C14 H14A 109.5 . . ?
C11 C14 H14B 109.5 . . ?
H14A C14 H14B 109.5 . . ?
C11 C14 H14C 109.5 . . ?
H14A C14 H14C 109.5 . . ?
H14B C14 H14C 109.5 . . ?
N1 C15 C16 116.76(16) . . ?
N1 C15 H15 121.6 . . ?
C16 C15 H15 121.6 . . ?
N2 C16 C15 117.79(17) . . ?
N2 C16 H16 121.1 . . ?
C15 C16 H16 121.1 . . ?
N2 C17 C18 125.36(16) . . ?
N2 C17 C22 112.76(16) . . ?
C18 C17 C22 121.87(16) . . ?
C19 C18 C17 120.38(17) . . ?
C19 C18 H18 119.8 . . ?
C17 C18 H18 119.8 . . ?
C18 C19 C20 117.31(17) . . ?
C18 C19 C23 122.44(17) . . ?
C20 C19 C23 120.19(16) . . ?
C21 C20 C19 124.66(16) . . ?
C21 C20 H20 117.7 . . ?
C19 C20 H20 117.7 . . ?
C20 C21 C22 117.24(16) . . ?
C20 C21 C27 122.62(16) . . ?
C22 C21 C27 120.11(16) . . ?
O2 C22 C17 120.30(16) . . ?
O2 C22 C21 121.40(15) . . ?
C17 C22 C21 118.27(16) . . ?
C24 C23 C19 109.98(17) . . ?
C24 C23 C25 109.84(18) . . ?
C19 C23 C25 109.02(18) . . ?
C24 C23 C26 108.01(19) . . ?
C19 C23 C26 111.45(16) . . ?
C25 C23 C26 108.5(2) . . ?
C23 C24 H24A 109.5 . . ?
C23 C24 H24B 109.5 . . ?
H24A C24 H24B 109.5 . . ?
C23 C24 H24C 109.5 . . ?
H24A C24 H24C 109.5 . . ?
H24B C24 H24C 109.5 . . ?
C23 C25 H25A 109.5 . . ?
C23 C25 H25B 109.5 . . ?
H25A C25 H25B 109.5 . . ?
C23 C25 H25C 109.5 . . ?
H25A C25 H25C 109.5 . . ?
H25B C25 H25C 109.5 . . ?
C23 C26 H26A 109.5 . . ?
C23 C26 H26B 109.5 . . ?
H26A C26 H26B 109.5 . . ?
C23 C26 H26C 109.5 . . ?
H26A C26 H26C 109.5 . . ?
H26B C26 H26C 109.5 . . ?
C30 C27 C29 107.57(15) . . ?
C30 C27 C21 111.63(15) . . ?
C29 C27 C21 109.83(15) . . ?
C30 C27 C28 108.19(15) . . ?
C29 C27 C28 109.14(16) . . ?
C21 C27 C28 110.40(14) . . ?
C27 C28 H28A 109.5 . . ?
C27 C28 H28B 109.5 . . ?
H28A C28 H28B 109.5 . . ?
C27 C28 H28C 109.5 . . ?
H28A C28 H28C 109.5 . . ?
H28B C28 H28C 109.5 . . ?
C27 C29 H29A 109.5 . . ?
C27 C29 H29B 109.5 . . ?
H29A C29 H29B 109.5 . . ?
C27 C29 H29C 109.5 . . ?
H29A C29 H29C 109.5 . . ?
H29B C29 H29C 109.5 . . ?
C27 C30 H30A 109.5 . . ?
C27 C30 H30B 109.5 . . ?
H30A C30 H30B 109.5 . . ?
C27 C30 H30C 109.5 . . ?
H30A C30 H30C 109.5 . . ?
H30B C30 H30C 109.5 . . ?
C32 C31 C36 119.49(17) . . ?
C32 C31 Sb1 118.89(14) . . ?
C36 C31 Sb1 121.03(14) . . ?
C31 C32 C33 119.98(19) . . ?
C31 C32 H32 120.0 . . ?
C33 C32 H32 120.0 . . ?
C34 C33 C32 120.45(19) . . ?
C34 C33 H33 119.8 . . ?
C32 C33 H33 119.8 . . ?
C33 C34 C35 119.84(19) . . ?
C33 C34 H34 120.1 . . ?
C35 C34 H34 120.1 . . ?
C34 C35 C36 119.94(19) . . ?
C34 C35 H35 120.0 . . ?
C36 C35 H35 120.0 . . ?
C35 C36 C31 120.29(19) . . ?
C35 C36 H36 119.9 . . ?
C31 C36 H36 119.9 . . ?
C42 C37 C38 119.61(17) . . ?
C42 C37 Sb1 121.46(14) . . ?
C38 C37 Sb1 118.62(13) . . ?
C39 C38 C37 119.92(17) . . ?
C39 C38 H38 120.0 . . ?
C37 C38 H38 120.0 . . ?
C38 C39 C40 120.39(18) . . ?
C38 C39 H39 119.8 . . ?
C40 C39 H39 119.8 . . ?
C41 C40 C39 119.43(19) . . ?
C41 C40 H40 120.3 . . ?
C39 C40 H40 120.3 . . ?
C42 C41 C40 120.43(18) . . ?
C42 C41 H41 119.8 . . ?
C40 C41 H41 119.8 . . ?
C41 C42 C37 120.20(18) . . ?
C41 C42 H42 119.9 . . ?
C37 C42 H42 119.9 . . ?
C44 C43 C48 118.65(17) . . ?
C44 C43 Sb1 121.39(13) . . ?
C48 C43 Sb1 119.97(14) . . ?
C43 C44 C45 121.03(18) . . ?
C43 C44 H44 119.5 . . ?
C45 C44 H44 119.5 . . ?
C46 C45 C44 119.7(2) . . ?
C46 C45 H45 120.1 . . ?
C44 C45 H45 120.1 . . ?
C47 C46 C45 119.91(19) . . ?
C47 C46 H46 120.0 . . ?
C45 C46 H46 120.0 . . ?
C46 C47 C48 120.46(19) . . ?
C46 C47 H47 119.8 . . ?
C48 C47 H47 119.8 . . ?
C47 C48 C43 120.22(19) . . ?
C47 C48 H48 119.9 . . ?
C43 C48 H48 119.9 . . ?
C2S C1S C6S 118.9(6) . . ?
C2S C1S C7S 119.0(7) . . ?
C6S C1S C7S 122.1(7) . . ?
C1S C2S C3S 119.2(8) . . ?
C1S C2S H2S 120.4 . . ?
C3S C2S H2S 120.4 . . ?
C2S C3S C4S 120.7(9) . . ?
C2S C3S H3S 119.7 . . ?
C4S C3S H3S 119.6 . . ?
C5S C4S C3S 120.2(8) . . ?
C5S C4S H4S 119.9 . . ?
C3S C4S H4S 119.9 . . ?
C4S C5S C6S 119.6(11) . . ?
C4S C5S H5S 120.2 . . ?
C6S C5S H5S 120.2 . . ?
C5S C6S C1S 121.4(9) . . ?
C5S C6S H6S 119.3 . . ?
C1S C6S H6S 119.3 . . ?
C1S C7S H7SA 109.5 . . ?
C1S C7S H7SB 109.5 . . ?
H7SA C7S H7SB 109.5 . . ?
C1S C7S H7SC 109.5 . . ?
H7SA C7S H7SC 109.5 . . ?
H7SB C7S H7SC 109.5 . . ?
C13S C8S C9S 116.7(3) . . ?
C13S C8S C14S 121.9(3) . . ?
C9S C8S C14S 121.4(3) . . ?
C10S C9S C8S 121.7(3) . . ?
C10S C9S H9S 119.1 . . ?
C8S C9S H9S 119.1 . . ?
C11S C10S C9S 120.6(3) . . ?
C11S C10S H10S 119.7 . . ?
C9S C10S H10S 119.7 . . ?
C12S C11S C10S 118.5(3) . . ?
C12S C11S H11S 120.8 . . ?
C10S C11S H11S 120.8 . . ?
C11S C12S C13S 121.0(3) . . ?
C11S C12S H12S 119.5 . . ?
C13S C12S H12S 119.5 . . ?
C8S C13S C12S 121.5(3) . . ?
C8S C13S H13S 119.2 . . ?
C12S C13S H13S 119.2 . . ?
C8S C14S H14D 109.5 . . ?
C8S C14S H14E 109.5 . . ?
H14D C14S H14E 109.5 . . ?
C8S C14S H14F 109.5 . . ?
H14D C14S H14F 109.5 . . ?
H14E C14S H14F 109.5 . . ?
C16S C15S C20S 118.6(3) . . ?
C16S C15S C21S 121.6(3) . . ?
C20S C15S C21S 119.7(3) . . ?
C17S C16S C15S 121.3(3) . . ?
C17S C16S H16S 119.3 . . ?
C15S C16S H16S 119.3 . . ?
C16S C17S C18S 120.2(3) . . ?
C16S C17S H17S 119.9 . . ?
C18S C17S H17S 119.9 . . ?
C19S C18S C17S 118.7(3) . . ?
C19S C18S H18S 120.6 . . ?
C17S C18S H18S 120.6 . . ?
C18S C19S C20S 120.9(3) . . ?
C18S C19S H19S 119.6 . . ?
C20S C19S H19S 119.6 . . ?
C15S C20S C19S 120.1(3) . . ?
C15S C20S H20S 119.9 . . ?
C19S C20S H20S 119.9 . . ?
C15S C21S H21A 109.5 . . ?
C15S C21S H21B 109.5 . . ?
H21A C21S H21B 109.5 . . ?
C15S C21S H21C 109.5 . . ?
H21A C21S H21C 109.5 . . ?
H21B C21S H21C 109.5 . . ?

loop_
_geom_bond_atom_site_label_1
_geom_bond_atom_site_label_2
_geom_bond_distance
_geom_bond_site_symmetry_2
_geom_bond_publ_flag
Sb1 O2 2.1215(12) . ?
Sb1 O1 2.1216(12) . ?
Sb1 C37 2.1292(18) . ?
Sb1 C31 2.1307(18) . ?
Sb1 C43 2.1399(17) . ?
Sb1 N2 2.5227(16) . ?
Sb1 N1 2.5497(15) . ?
O1 C1 1.323(2) . ?
O2 C22 1.323(2) . ?
N1 C15 1.289(2) . ?
N1 C6 1.385(2) . ?
N2 C16 1.283(2) . ?
N2 C17 1.382(2) . ?
C1 C6 1.413(2) . ?
C1 C2 1.423(2) . ?
C2 C3 1.388(2) . ?
C2 C7 1.531(3) . ?
C3 C4 1.408(3) . ?
C3 H3 0.9500 . ?
C4 C5 1.374(3) . ?
C4 C11 1.535(2) . ?
C5 C6 1.405(2) . ?
C5 H5 0.9500 . ?
C7 C10 1.533(3) . ?
C7 C9 1.538(3) . ?
C7 C8 1.538(3) . ?
C8 H8A 0.9800 . ?
C8 H8B 0.9800 . ?
C8 H8C 0.9800 . ?
C9 H9A 0.9800 . ?
C9 H9B 0.9800 . ?
C9 H9C 0.9800 . ?
C10 H10A 0.9800 . ?
C10 H10B 0.9800 . ?
C10 H10C 0.9800 . ?
C11 C12 1.520(3) . ?
C11 C14 1.527(3) . ?
C11 C13 1.533(3) . ?
C12 H12A 0.9800 . ?
C12 H12B 0.9800 . ?
C12 H12C 0.9800 . ?
C13 H13A 0.9800 . ?
C13 H13B 0.9800 . ?
C13 H13C 0.9800 . ?
C14 H14A 0.9800 . ?
C14 H14B 0.9800 . ?
C14 H14C 0.9800 . ?
C15 C16 1.443(3) . ?
C15 H15 0.9500 . ?
C16 H16 0.9500 . ?
C17 C18 1.400(3) . ?
C17 C22 1.413(2) . ?
C18 C19 1.374(3) . ?
C18 H18 0.9500 . ?
C19 C20 1.413(2) . ?
C19 C23 1.531(3) . ?
C20 C21 1.383(2) . ?
C20 H20 0.9500 . ?
C21 C22 1.427(2) . ?
C21 C27 1.536(2) . ?
C23 C24 1.529(3) . ?
C23 C25 1.532(3) . ?
C23 C26 1.532(3) . ?
C24 H24A 0.9800 . ?
C24 H24B 0.9800 . ?
C24 H24C 0.9800 . ?
C25 H25A 0.9800 . ?
C25 H25B 0.9800 . ?
C25 H25C 0.9800 . ?
C26 H26A 0.9800 . ?
C26 H26B 0.9800 . ?
C26 H26C 0.9800 . ?
C27 C30 1.529(2) . ?
C27 C29 1.534(3) . ?
C27 C28 1.540(3) . ?
C28 H28A 0.9800 . ?
C28 H28B 0.9800 . ?
C28 H28C 0.9800 . ?
C29 H29A 0.9800 . ?
C29 H29B 0.9800 . ?
C29 H29C 0.9800 . ?
C30 H30A 0.9800 . ?
C30 H30B 0.9800 . ?
C30 H30C 0.9800 . ?
C31 C32 1.382(3) . ?
C31 C36 1.388(3) . ?
C32 C33 1.391(3) . ?
C32 H32 0.9500 . ?
C33 C34 1.375(3) . ?
C33 H33 0.9500 . ?
C34 C35 1.384(3) . ?
C34 H34 0.9500 . ?
C35 C36 1.388(3) . ?
C35 H35 0.9500 . ?
C36 H36 0.9500 . ?
C37 C42 1.387(2) . ?
C37 C38 1.392(3) . ?
C38 C39 1.387(3) . ?
C38 H38 0.9500 . ?
C39 C40 1.387(3) . ?
C39 H39 0.9500 . ?
C40 C41 1.387(3) . ?
C40 H40 0.9500 . ?
C41 C42 1.383(3) . ?
C41 H41 0.9500 . ?
C42 H42 0.9500 . ?
C43 C44 1.388(3) . ?
C43 C48 1.397(2) . ?
C44 C45 1.392(3) . ?
C44 H44 0.9500 . ?
C45 C46 1.383(3) . ?
C45 H45 0.9500 . ?
C46 C47 1.381(3) . ?
C46 H46 0.9500 . ?
C47 C48 1.390(3) . ?
C47 H47 0.9500 . ?
C48 H48 0.9500 . ?
C1S C2S 1.378(11) . ?
C1S C6S 1.397(10) . ?
C1S C7S 1.510(9) . ?
C2S C3S 1.390(10) . ?
C2S H2S 0.9500 . ?
C3S C4S 1.394(14) . ?
C3S H3S 0.9500 . ?
C4S C5S 1.349(14) . ?
C4S H4S 0.9500 . ?
C5S C6S 1.378(9) . ?
C5S H5S 0.9500 . ?
C6S H6S 0.9500 . ?
C7S H7SA 0.9800 . ?
C7S H7SB 0.9800 . ?
C7S H7SC 0.9800 . ?
C8S C13S 1.368(4) . ?
C8S C9S 1.392(4) . ?
C8S C14S 1.500(4) . ?
C9S C10S 1.373(4) . ?
C9S H9S 0.9500 . ?
C10S C11S 1.369(4) . ?
C10S H10S 0.9500 . ?
C11S C12S 1.363(4) . ?
C11S H11S 0.9500 . ?
C12S C13S 1.385(4) . ?
C12S H12S 0.9500 . ?
C13S H13S 0.9500 . ?
C14S H14D 0.9800 . ?
C14S H14E 0.9800 . ?
C14S H14F 0.9800 . ?
C15S C16S 1.382(4) . ?
C15S C20S 1.382(4) . ?
C15S C21S 1.502(4) . ?
C16S C17S 1.370(4) . ?
C16S H16S 0.9500 . ?
C17S C18S 1.389(4) . ?
C17S H17S 0.9500 . ?
C18S C19S 1.378(4) . ?
C18S H18S 0.9500 . ?
C19S C20S 1.387(4) . ?
C19S H19S 0.9500 . ?
C20S H20S 0.9500 . ?
C21S H21A 0.9800 . ?
C21S H21B 0.9800 . ?
C21S H21C 0.9800 . ?

loop_
_geom_torsion_atom_site_label_1
_geom_torsion_atom_site_label_2
_geom_torsion_atom_site_label_3
_geom_torsion_atom_site_label_4
_geom_torsion
_geom_torsion_site_symmetry_1
_geom_torsion_site_symmetry_2
_geom_torsion_site_symmetry_3
_geom_torsion_site_symmetry_4
_geom_torsion_publ_flag
Sb1 O1 C1 C6 0.7(2) . . . . ?
Sb1 O1 C1 C2 179.55(12) . . . . ?
O1 C1 C2 C3 179.37(16) . . . . ?
C6 C1 C2 C3 -1.8(2) . . . . ?
O1 C1 C2 C7 -3.8(3) . . . . ?
C6 C1 C2 C7 175.03(16) . . . . ?
C1 C2 C3 C4 0.3(3) . . . . ?
C7 C2 C3 C4 -176.41(17) . . . . ?
C2 C3 C4 C5 0.5(3) . . . . ?
C2 C3 C4 C11 178.94(17) . . . . ?
C3 C4 C5 C6 0.2(3) . . . . ?
C11 C4 C5 C6 -178.22(17) . . . . ?
C15 N1 C6 C5 0.4(3) . . . . ?
Sb1 N1 C6 C5 176.67(15) . . . . ?
C15 N1 C6 C1 176.55(18) . . . . ?
Sb1 N1 C6 C1 -7.22(18) . . . . ?
C4 C5 C6 N1 174.04(18) . . . . ?
C4 C5 C6 C1 -1.7(3) . . . . ?
O1 C1 C6 N1 5.1(2) . . . . ?
C2 C1 C6 N1 -173.79(15) . . . . ?
O1 C1 C6 C5 -178.62(16) . . . . ?
C2 C1 C6 C5 2.5(3) . . . . ?
C3 C2 C7 C10 -4.4(3) . . . . ?
C1 C2 C7 C10 179.01(17) . . . . ?
C3 C2 C7 C9 115.20(19) . . . . ?
C1 C2 C7 C9 -61.4(2) . . . . ?
C3 C2 C7 C8 -123.73(19) . . . . ?
C1 C2 C7 C8 59.6(2) . . . . ?
C5 C4 C11 C12 14.5(3) . . . . ?
C3 C4 C11 C12 -163.93(19) . . . . ?
C5 C4 C11 C14 -107.7(2) . . . . ?
C3 C4 C11 C14 73.9(2) . . . . ?
C5 C4 C11 C13 133.3(2) . . . . ?
C3 C4 C11 C13 -45.1(2) . . . . ?
C6 N1 C15 C16 -177.45(18) . . . . ?
Sb1 N1 C15 C16 6.6(2) . . . . ?
C17 N2 C16 C15 -179.55(18) . . . . ?
Sb1 N2 C16 C15 -1.3(2) . . . . ?
N1 C15 C16 N2 -3.5(3) . . . . ?
C16 N2 C17 C18 -9.7(3) . . . . ?
Sb1 N2 C17 C18 171.88(15) . . . . ?
C16 N2 C17 C22 169.23(18) . . . . ?
Sb1 N2 C17 C22 -9.20(19) . . . . ?
N2 C17 C18 C19 175.84(18) . . . . ?
C22 C17 C18 C19 -3.0(3) . . . . ?
C17 C18 C19 C20 -1.7(3) . . . . ?
C17 C18 C19 C23 -178.82(18) . . . . ?
C18 C19 C20 C21 3.7(3) . . . . ?
C23 C19 C20 C21 -179.14(18) . . . . ?
C19 C20 C21 C22 -0.8(3) . . . . ?
C19 C20 C21 C27 -178.88(18) . . . . ?
Sb1 O2 C22 C17 3.5(2) . . . . ?
Sb1 O2 C22 C21 -178.40(12) . . . . ?
N2 C17 C22 O2 5.0(2) . . . . ?
C18 C17 C22 O2 -176.07(17) . . . . ?
N2 C17 C22 C21 -173.15(16) . . . . ?
C18 C17 C22 C21 5.8(3) . . . . ?
C20 C21 C22 O2 178.07(16) . . . . ?
C27 C21 C22 O2 -3.8(3) . . . . ?
C20 C21 C22 C17 -3.8(2) . . . . ?
C27 C21 C22 C17 174.28(16) . . . . ?
C18 C19 C23 C24 -127.9(2) . . . . ?
C20 C19 C23 C24 55.1(2) . . . . ?
C18 C19 C23 C25 111.6(2) . . . . ?
C20 C19 C23 C25 -65.4(2) . . . . ?
C18 C19 C23 C26 -8.1(3) . . . . ?
C20 C19 C23 C26 174.8(2) . . . . ?
C20 C21 C27 C30 1.1(2) . . . . ?
C22 C21 C27 C30 -176.89(16) . . . . ?
C20 C21 C27 C29 120.33(19) . . . . ?
C22 C21 C27 C29 -57.7(2) . . . . ?
C20 C21 C27 C28 -119.28(19) . . . . ?
C22 C21 C27 C28 62.7(2) . . . . ?
C36 C31 C32 C33 0.4(3) . . . . ?
Sb1 C31 C32 C33 171.69(15) . . . . ?
C31 C32 C33 C34 -0.7(3) . . . . ?
C32 C33 C34 C35 0.5(3) . . . . ?
C33 C34 C35 C36 -0.1(3) . . . . ?
C34 C35 C36 C31 -0.1(3) . . . . ?
C32 C31 C36 C35 0.0(3) . . . . ?
Sb1 C31 C36 C35 -171.09(16) . . . . ?
C42 C37 C38 C39 0.5(3) . . . . ?
Sb1 C37 C38 C39 174.17(15) . . . . ?
C37 C38 C39 C40 0.4(3) . . . . ?
C38 C39 C40 C41 -0.8(3) . . . . ?
C39 C40 C41 C42 0.4(3) . . . . ?
C40 C41 C42 C37 0.5(3) . . . . ?
C38 C37 C42 C41 -0.9(3) . . . . ?
Sb1 C37 C42 C41 -174.41(16) . . . . ?
C48 C43 C44 C45 -0.4(3) . . . . ?
Sb1 C43 C44 C45 179.66(16) . . . . ?
C43 C44 C45 C46 0.7(3) . . . . ?
C44 C45 C46 C47 -0.3(3) . . . . ?
C45 C46 C47 C48 -0.4(3) . . . . ?
C46 C47 C48 C43 0.7(3) . . . . ?
C44 C43 C48 C47 -0.2(3) . . . . ?
Sb1 C43 C48 C47 179.67(15) . . . . ?
C6S C1S C2S C3S 2.3(10) . . . . ?
C7S C1S C2S C3S -179.2(6) . . . . ?
C1S C2S C3S C4S -2.2(11) . . . . ?
C2S C3S C4S C5S 1.3(12) . . . . ?
C3S C4S C5S C6S -0.5(13) . . . . ?
C4S C5S C6S C1S 0.6(12) . . . . ?
C2S C1S C6S C5S -1.5(10) . . . . ?
C7S C1S C6S C5S 180.0(7) . . . . ?
C13S C8S C9S C10S 1.6(4) . . . . ?
C14S C8S C9S C10S -178.2(3) . . . . ?
C8S C9S C10S C11S -0.2(5) . . . . ?
C9S C10S C11S C12S -0.2(5) . . . . ?
C10S C11S C12S C13S -0.7(5) . . . . ?
C9S C8S C13S C12S -2.5(4) . . . . ?
C14S C8S C13S C12S 177.3(3) . . . . ?
C11S C12S C13S C8S 2.2(5) . . . . ?
C20S C15S C16S C17S 0.3(5) . . . . ?
C21S C15S C16S C17S 178.8(3) . . . . ?
C15S C16S C17S C18S -0.6(5) . . . . ?
C16S C17S C18S C19S 0.5(5) . . . . ?
C17S C18S C19S C20S 0.0(4) . . . . ?
C16S C15S C20S C19S 0.2(4) . . . . ?
C21S C15S C20S C19S -178.3(3) . . . . ?
C18S C19S C20S C15S -0.3(4) . . . . ?
